data_4113399
loop_
_publ_author_name
'Annie J. Middleton'
'William J. Marshall'
'Nora S. Radu'

_publ_section_title
;
 Elucidation of the Structure of a Highly Efficient Blue
 Electroluminescent Material
;
_journal_name_full 'Journal of the American Chemical Society'
_journal_page_first 880
_journal_page_last 881
_journal_paper_doi 10.1021/ja027323a
_journal_volume 125
_journal_year 2003
_chemical_formula_sum 'C36 H22 Cl4 N4 Na2 O4'
_chemical_formula_weight 762.36
_chemical_name_systematic
;
 ?
;
_space_group_IT_number 14
_symmetry_cell_setting monoclinic
_symmetry_space_group_name_Hall '-P 2yn'
_symmetry_space_group_name_H-M 'P 1 21/n 1'
_atom_sites_solution_hydrogens geom
_atom_sites_solution_primary direct
_atom_sites_solution_secondary difmap
_audit_creation_method SHELXL-97
_cell_angle_alpha 90.000(10)
_cell_angle_beta 90.0670(10)
_cell_angle_gamma 90.000(10)
_cell_formula_units_Z 2
_cell_length_a 15.6269(11)
_cell_length_b 6.2166(4)
_cell_length_c 17.1546(12)
_cell_measurement_temperature 293(2)
_cell_volume 1666.5(2)
_computing_cell_refinement 'Bruker SMART'
_computing_data_collection 'Bruker SMART'
_computing_data_reduction 'Bruker SHELXTL'
_computing_molecular_graphics 'Bruker SHELXTL'
_computing_publication_material 'Bruker SHELXTL'
_computing_structure_refinement 'SHELXL-97 (Sheldrick, 1997)'
_computing_structure_solution 'SHELXS-97 (Sheldrick, 1990)'
_diffrn_ambient_temperature 293(2)
_diffrn_measured_fraction_theta_full 0.940
_diffrn_measured_fraction_theta_max 0.940
_diffrn_measurement_device_type 'CCD area detector'
_diffrn_measurement_method 'phi and omega scans'
_diffrn_radiation_monochromator graphite
_diffrn_radiation_source 'fine-focus sealed tube'
_diffrn_radiation_type MoK\a
_diffrn_radiation_wavelength 0.71073
_diffrn_reflns_av_R_equivalents 0.0497
_diffrn_reflns_av_sigmaI/netI 0.0713
_diffrn_reflns_limit_h_max 20
_diffrn_reflns_limit_h_min -20
_diffrn_reflns_limit_k_max 8
_diffrn_reflns_limit_k_min -8
_diffrn_reflns_limit_l_max 15
_diffrn_reflns_limit_l_min -22
_diffrn_reflns_number 10138
_diffrn_reflns_theta_full 28.31
_diffrn_reflns_theta_max 28.31
_diffrn_reflns_theta_min 1.76
_exptl_absorpt_coefficient_mu 0.430
_exptl_absorpt_correction_type none
_exptl_crystal_colour colorless
_exptl_crystal_density_diffrn 1.519
_exptl_crystal_density_meas hemisphere
_exptl_crystal_description wedge
_exptl_crystal_F_000 776
_exptl_crystal_size_max .10
_exptl_crystal_size_mid .32
_exptl_crystal_size_min .38
_refine_diff_density_max 0.275
_refine_diff_density_min -0.277
_refine_diff_density_rms 0.063
_refine_ls_extinction_method none
_refine_ls_goodness_of_fit_ref 0.890
_refine_ls_hydrogen_treatment mixed
_refine_ls_matrix_type full
_refine_ls_number_parameters 260
_refine_ls_number_reflns 3909
_refine_ls_number_restraints 0
_refine_ls_restrained_S_all 0.890
_refine_ls_R_factor_all 0.0746
_refine_ls_R_factor_gt 0.0420
_refine_ls_shift/su_max 0.002
_refine_ls_shift/su_mean 0.000
_refine_ls_structure_factor_coef Fsqd
_refine_ls_weighting_details 'calc w=1/[\s^2^(Fo^2^)+(0.0432P)^2^+0.0000P] where P=(Fo^2^+2Fc^2^)/3'
_refine_ls_weighting_scheme calc
_refine_ls_wR_factor_gt 0.0850
_refine_ls_wR_factor_ref 0.0930
_reflns_number_gt 2513
_reflns_number_total 3909
_reflns_threshold_expression >2sigma(I)
_cod_data_source_file ja027323a-2_s1.cif
_cod_data_source_block 00065
_cod_database_code 4113399

loop_
_symmetry_equiv_pos_as_xyz
'x, y, z'
'x+1/2, -y+1/2, z+1/2'
'-x, -y, -z'
'-x-1/2, y-1/2, -z-1/2'

loop_
_atom_site_label
_atom_site_type_symbol
_atom_site_fract_x
_atom_site_fract_y
_atom_site_fract_z
_atom_site_U_iso_or_equiv
_atom_site_adp_type
_atom_site_occupancy
_atom_site_symmetry_multiplicity
_atom_site_calc_flag
Cl1 Cl 0.30541(4) -0.14993(9) 0.08358(3) 0.03829(17) Uani 1 1 d
Cl2 Cl 0.91691(3) 0.42502(10) 0.35227(4) 0.04094(18) Uani 1 1 d
Na1 Na 0.46762(5) 0.37562(13) 0.43425(4) 0.0258(2) Uani 1 1 d
O1 O 0.41628(9) 0.0360(2) 0.40509(8) 0.0246(3) Uani 1 1 d
O2 O 0.58787(8) 0.2840(2) 0.51142(7) 0.0233(3) Uani 1 1 d
N1 N 0.46063(11) 0.3136(3) 0.29148(10) 0.0246(4) Uani 1 1 d
N2 N 0.60410(11) 0.6283(3) 0.41881(10) 0.0242(4) Uani 1 1 d
C1 C 0.38898(12) -0.0084(3) 0.33276(11) 0.0210(4) Uani 1 1 d
C2 C 0.34096(13) -0.1860(3) 0.31428(13) 0.0237(5) Uani 1 1 d
H2A H 0.3255(13) -0.269(4) 0.3509(12) 0.028 Uiso 1 1 d
C3 C 0.31535(13) -0.2284(3) 0.23730(12) 0.0248(5) Uani 1 1 d
H3A H 0.2850(13) -0.366(3) 0.2251(11) 0.030 Uiso 1 1 d
C4 C 0.33745(13) -0.0914(3) 0.17853(11) 0.0242(5) Uani 1 1 d
C5 C 0.38563(12) 0.0968(3) 0.19385(11) 0.0216(4) Uani 1 1 d
C6 C 0.41231(12) 0.1362(3) 0.27178(11) 0.0207(4) Uani 1 1 d
C7 C 0.41065(14) 0.2471(4) 0.13649(12) 0.0277(5) Uani 1 1 d
H7A H 0.3922(13) 0.222(4) 0.0861(13) 0.033 Uiso 1 1 d
C8 C 0.45842(14) 0.4195(4) 0.15683(13) 0.0292(5) Uani 1 1 d
H8A H 0.4757(14) 0.527(4) 0.1199(12) 0.035 Uiso 1 1 d
C9 C 0.48214(14) 0.4464(4) 0.23504(13) 0.0291(5) Uani 1 1 d
H9A H 0.5124(14) 0.573(4) 0.2518(12) 0.035 Uiso 1 1 d
C11 C 0.66216(13) 0.3074(3) 0.47440(11) 0.0221(5) Uani 1 1 d
C12 C 0.73000(14) 0.1656(4) 0.48085(12) 0.0260(5) Uani 1 1 d
H12A H 0.7235(13) 0.043(4) 0.5098(12) 0.031 Uiso 1 1 d
C13 C 0.80728(14) 0.2023(4) 0.44196(13) 0.0277(5) Uani 1 1 d
H13A H 0.8492(14) 0.093(3) 0.4459(12) 0.033 Uiso 1 1 d
C14 C 0.81784(13) 0.3787(3) 0.39636(12) 0.0272(5) Uani 1 1 d
C15 C 0.75145(13) 0.5294(3) 0.38563(11) 0.0239(5) Uani 1 1 d
C16 C 0.67287(12) 0.4915(3) 0.42484(11) 0.0214(5) Uani 1 1 d
C17 C 0.75639(15) 0.7162(4) 0.33889(12) 0.0293(5) Uani 1 1 d
H17A H 0.8077(14) 0.742(4) 0.3112(12) 0.035 Uiso 1 1 d
C18 C 0.68759(15) 0.8494(4) 0.33316(13) 0.0303(5) Uani 1 1 d
H18A H 0.6889(14) 0.976(4) 0.3045(12) 0.036 Uiso 1 1 d
C19 C 0.61300(15) 0.8000(4) 0.37431(13) 0.0290(5) Uani 1 1 d
H19A H 0.5633(14) 0.899(3) 0.3730(12) 0.035 Uiso 1 1 d
H1A H 0.4175(16) -0.101(4) 0.4425(15) 0.061(8) Uiso 1 1 d

loop_
_atom_site_aniso_label
_atom_site_aniso_U_11
_atom_site_aniso_U_22
_atom_site_aniso_U_33
_atom_site_aniso_U_23
_atom_site_aniso_U_13
_atom_site_aniso_U_12
Cl1 0.0557(4) 0.0330(3) 0.0261(3) -0.0026(2) -0.0139(3) -0.0050(3)
Cl2 0.0272(3) 0.0435(4) 0.0521(4) -0.0040(3) 0.0118(3) -0.0005(3)
Na1 0.0281(4) 0.0247(5) 0.0246(4) -0.0025(3) -0.0037(3) -0.0010(4)
O1 0.0318(8) 0.0221(8) 0.0199(8) 0.0023(6) -0.0044(6) -0.0026(6)
O2 0.0222(8) 0.0245(8) 0.0231(8) 0.0042(6) 0.0009(6) 0.0006(6)
N1 0.0259(10) 0.0226(10) 0.0253(10) 0.0003(8) -0.0006(7) -0.0029(7)
N2 0.0248(9) 0.0236(10) 0.0241(9) 0.0007(8) -0.0017(7) -0.0003(7)
C1 0.0192(10) 0.0218(12) 0.0219(11) -0.0010(8) -0.0011(8) 0.0034(8)
C2 0.0250(11) 0.0220(12) 0.0241(11) 0.0039(9) 0.0009(9) -0.0014(9)
C3 0.0234(12) 0.0187(12) 0.0324(12) -0.0031(10) -0.0039(9) -0.0006(9)
C4 0.0273(11) 0.0236(12) 0.0216(11) -0.0020(9) -0.0068(9) 0.0018(9)
C5 0.0212(10) 0.0196(11) 0.0239(11) 0.0000(8) -0.0007(8) 0.0023(8)
C6 0.0191(10) 0.0198(11) 0.0232(11) -0.0016(9) -0.0017(8) 0.0018(8)
C7 0.0320(13) 0.0290(13) 0.0221(12) 0.0008(10) -0.0015(9) 0.0028(10)
C8 0.0364(13) 0.0253(13) 0.0259(12) 0.0055(10) 0.0026(10) -0.0023(10)
C9 0.0337(13) 0.0224(13) 0.0310(13) 0.0001(10) 0.0015(10) -0.0039(10)
C11 0.0241(11) 0.0241(12) 0.0182(10) -0.0033(9) -0.0020(8) -0.0021(9)
C12 0.0297(12) 0.0231(12) 0.0252(12) 0.0008(9) -0.0029(9) -0.0002(10)
C13 0.0252(12) 0.0263(13) 0.0318(12) -0.0064(10) -0.0019(9) 0.0058(9)
C14 0.0229(11) 0.0306(14) 0.0282(12) -0.0073(10) 0.0035(9) -0.0025(9)
C15 0.0259(11) 0.0264(12) 0.0194(11) -0.0063(9) 0.0002(9) -0.0040(9)
C16 0.0220(11) 0.0216(12) 0.0205(11) -0.0029(9) -0.0022(8) -0.0014(8)
C17 0.0329(13) 0.0290(14) 0.0259(12) -0.0030(10) 0.0059(10) -0.0062(10)
C18 0.0402(14) 0.0249(13) 0.0258(12) 0.0046(10) 0.0004(10) -0.0043(11)
C19 0.0315(13) 0.0249(13) 0.0307(12) 0.0033(10) -0.0047(10) 0.0006(10)

loop_
_atom_type_symbol
_atom_type_description
_atom_type_scat_dispersion_real
_atom_type_scat_dispersion_imag
_atom_type_scat_source
C C 0.0033 0.0016 'International Tables Vol C Tables 4.2.6.8 and 6.1.1.4'
H H 0.0000 0.0000 'International Tables Vol C Tables 4.2.6.8 and 6.1.1.4'
Cl Cl 0.1484 0.1585 'International Tables Vol C Tables 4.2.6.8 and 6.1.1.4'
N N 0.0061 0.0033 'International Tables Vol C Tables 4.2.6.8 and 6.1.1.4'
Na Na 0.0362 0.0249 'International Tables Vol C Tables 4.2.6.8 and 6.1.1.4'
O O 0.0106 0.0060 'International Tables Vol C Tables 4.2.6.8 and 6.1.1.4'

loop_
_geom_angle_atom_site_label_1
_geom_angle_atom_site_label_2
_geom_angle_atom_site_label_3
_geom_angle
_geom_angle_site_symmetry_1
_geom_angle_site_symmetry_3
O1 Na1 O2 100.15(6) . .
O1 Na1 O2 137.88(6) . 3_666
O2 Na1 O2 105.91(5) . 3_666
O1 Na1 N1 68.28(5) . .
O2 Na1 N1 123.27(6) . .
O2 Na1 N1 119.37(6) 3_666 .
O1 Na1 N2 142.63(6) . .
O2 Na1 N2 64.03(5) . .
O2 Na1 N2 79.27(5) 3_666 .
N1 Na1 N2 91.59(6) . .
O1 Na1 N2 92.78(6) . 3_666
O2 Na1 N2 79.05(5) . 3_666
O2 Na1 N2 61.30(5) 3_666 3_666
N1 Na1 N2 151.95(6) . 3_666
N2 Na1 N2 114.98(5) . 3_666
O1 Na1 Na1 140.49(6) . 3_666
O2 Na1 Na1 54.57(4) . 3_666
O2 Na1 Na1 51.34(4) 3_666 3_666
N1 Na1 Na1 149.42(6) . 3_666
N2 Na1 Na1 59.11(5) . 3_666
N2 Na1 Na1 55.87(4) 3_666 3_666
C1 O1 Na1 119.89(12) . .
C11 O2 Na1 113.51(11) . .
C11 O2 Na1 113.12(12) . 3_666
Na1 O2 Na1 74.09(5) . 3_666
C9 N1 C6 117.49(18) . .
C9 N1 Na1 128.15(14) . .
C6 N1 Na1 112.93(12) . .
C19 N2 C16 117.46(19) . .
C19 N2 Na1 128.30(14) . .
C16 N2 Na1 104.72(12) . .
C19 N2 Na1 125.33(15) . 3_666
C16 N2 Na1 104.13(12) . 3_666
Na1 N2 Na1 65.02(5) . 3_666
O1 C1 C2 123.59(19) . .
O1 C1 C6 117.87(18) . .
C2 C1 C6 118.54(18) . .
C1 C2 C3 121.6(2) . .
C4 C3 C2 120.4(2) . .
C3 C4 C5 120.90(19) . .
C3 C4 Cl1 119.21(16) . .
C5 C4 Cl1 119.89(16) . .
C7 C5 C4 124.40(19) . .
C7 C5 C6 117.38(19) . .
C4 C5 C6 118.21(18) . .
N1 C6 C5 121.92(18) . .
N1 C6 C1 117.69(17) . .
C5 C6 C1 120.39(18) . .
C8 C7 C5 119.9(2) . .
C7 C8 C9 119.1(2) . .
N1 C9 C8 124.2(2) . .
O2 C11 C12 124.09(19) . .
O2 C11 C16 118.16(18) . .
C12 C11 C16 117.75(19) . .
C11 C12 C13 121.3(2) . .
C14 C13 C12 120.8(2) . .
C13 C14 C15 121.5(2) . .
C13 C14 Cl2 119.40(17) . .
C15 C14 Cl2 119.07(17) . .
C14 C15 C17 125.4(2) . .
C14 C15 C16 117.65(19) . .
C17 C15 C16 116.9(2) . .
N2 C16 C15 122.55(18) . .
N2 C16 C11 116.49(18) . .
C15 C16 C11 120.95(19) . .
C18 C17 C15 119.8(2) . .
C17 C18 C19 119.3(2) . .
N2 C19 C18 123.9(2) . .

loop_
_geom_bond_atom_site_label_1
_geom_bond_atom_site_label_2
_geom_bond_distance
_geom_bond_site_symmetry_2
Cl1 C4 1.742(2) .
Cl2 C14 1.748(2) .
Na1 O1 2.3128(16) .
Na1 O2 2.3668(15) .
Na1 O2 2.4700(16) 3_666
Na1 N1 2.4817(18) .
Na1 N2 2.6620(19) .
Na1 N2 2.7599(19) 3_666
Na1 Na1 2.9151(15) 3_666
O1 C1 1.341(2) .
O2 C11 1.332(2) .
O2 Na1 2.4699(16) 3_666
N1 C9 1.316(3) .
N1 C6 1.378(2) .
N2 C19 1.320(3) .
N2 C16 1.374(3) .
N2 Na1 2.7598(19) 3_666
C1 C2 1.372(3) .
C1 C6 1.427(3) .
C2 C3 1.404(3) .
C3 C4 1.364(3) .
C4 C5 1.416(3) .
C5 C7 1.413(3) .
C5 C6 1.421(3) .
C7 C8 1.352(3) .
C8 C9 1.401(3) .
C11 C12 1.383(3) .
C11 C16 1.435(3) .
C12 C13 1.399(3) .
C13 C14 1.357(3) .
C14 C15 1.410(3) .
C15 C17 1.413(3) .
C15 C16 1.421(3) .
C17 C18 1.361(3) .
C18 C19 1.398(3) .

loop_
_geom_torsion_atom_site_label_1
_geom_torsion_atom_site_label_2
_geom_torsion_atom_site_label_3
_geom_torsion_atom_site_label_4
_geom_torsion
_geom_torsion_site_symmetry_1
_geom_torsion_site_symmetry_4
O2 Na1 O1 C1 -137.77(13) . .
O2 Na1 O1 C1 94.41(15) 3_666 .
N1 Na1 O1 C1 -15.86(13) . .
N2 Na1 O1 C1 -77.67(16) . .
N2 Na1 O1 C1 142.86(14) 3_666 .
Na1 Na1 O1 C1 177.35(12) 3_666 .
O1 Na1 O2 C11 104.69(13) . .
O2 Na1 O2 C11 -108.74(14) 3_666 .
N1 Na1 O2 C11 34.09(15) . .
N2 Na1 O2 C11 -39.49(13) . .
N2 Na1 O2 C11 -164.42(14) 3_666 .
Na1 Na1 O2 C11 -108.74(14) 3_666 .
O1 Na1 O2 Na1 -146.57(6) . 3_666
O2 Na1 O2 Na1 -0.001(2) 3_666 3_666
N1 Na1 O2 Na1 142.83(7) . 3_666
N2 Na1 O2 Na1 69.25(5) . 3_666
N2 Na1 O2 Na1 -55.68(5) 3_666 3_666
O1 Na1 N1 C9 -179.79(19) . .
O2 Na1 N1 C9 -91.77(19) . .
O2 Na1 N1 C9 46.4(2) 3_666 .
N2 Na1 N1 C9 -32.15(18) . .
N2 Na1 N1 C9 129.77(18) 3_666 .
Na1 Na1 N1 C9 -16.4(2) 3_666 .
O1 Na1 N1 C6 14.35(12) . .
O2 Na1 N1 C6 102.38(14) . .
O2 Na1 N1 C6 -119.44(13) 3_666 .
N2 Na1 N1 C6 161.99(13) . .
N2 Na1 N1 C6 -36.1(2) 3_666 .
Na1 Na1 N1 C6 177.75(12) 3_666 .
O1 Na1 N2 C19 109.31(19) . .
O2 Na1 N2 C19 -179.0(2) . .
O2 Na1 N2 C19 -65.30(18) 3_666 .
N1 Na1 N2 C19 54.31(19) . .
N2 Na1 N2 C19 -116.42(19) 3_666 .
Na1 Na1 N2 C19 -116.42(19) 3_666 .
O1 Na1 N2 C16 -35.29(17) . .
O2 Na1 N2 C16 36.37(12) . .
O2 Na1 N2 C16 150.11(13) 3_666 .
N1 Na1 N2 C16 -90.28(13) . .
N2 Na1 N2 C16 98.98(12) 3_666 .
Na1 Na1 N2 C16 98.98(12) 3_666 .
O1 Na1 N2 Na1 -134.26(10) . 3_666
O2 Na1 N2 Na1 -62.61(5) . 3_666
O2 Na1 N2 Na1 51.13(4) 3_666 3_666
N1 Na1 N2 Na1 170.74(6) . 3_666
N2 Na1 N2 Na1 0.0 3_666 3_666
Na1 O1 C1 C2 -165.24(16) . .
Na1 O1 C1 C6 15.6(2) . .
O1 C1 C2 C3 -178.60(18) . .
C6 C1 C2 C3 0.6(3) . .
C1 C2 C3 C4 -0.4(3) . .
C2 C3 C4 C5 -0.7(3) . .
C2 C3 C4 Cl1 179.46(16) . .
C3 C4 C5 C7 -179.6(2) . .
Cl1 C4 C5 C7 0.2(3) . .
C3 C4 C5 C6 1.6(3) . .
Cl1 C4 C5 C6 -178.51(14) . .
C9 N1 C6 C5 -0.5(3) . .
Na1 N1 C6 C5 166.99(14) . .
C9 N1 C6 C1 179.88(18) . .
Na1 N1 C6 C1 -12.6(2) . .
C7 C5 C6 N1 0.1(3) . .
C4 C5 C6 N1 178.88(18) . .
C7 C5 C6 C1 179.68(19) . .
C4 C5 C6 C1 -1.5(3) . .
O1 C1 C6 N1 -0.7(3) . .
C2 C1 C6 N1 -179.94(18) . .
O1 C1 C6 C5 179.65(17) . .
C2 C1 C6 C5 0.4(3) . .
C4 C5 C7 C8 -178.4(2) . .
C6 C5 C7 C8 0.3(3) . .
C5 C7 C8 C9 -0.2(3) . .
C6 N1 C9 C8 0.6(3) . .
Na1 N1 C9 C8 -164.71(16) . .
C7 C8 C9 N1 -0.2(4) . .
Na1 O2 C11 C12 -140.10(17) . .
Na1 O2 C11 C12 137.91(17) 3_666 .
Na1 O2 C11 C16 40.1(2) . .
Na1 O2 C11 C16 -41.9(2) 3_666 .
O2 C11 C12 C13 -178.32(18) . .
C16 C11 C12 C13 1.5(3) . .
C11 C12 C13 C14 -0.2(3) . .
C12 C13 C14 C15 -0.8(3) . .
C12 C13 C14 Cl2 177.14(16) . .
C13 C14 C15 C17 -179.5(2) . .
Cl2 C14 C15 C17 2.6(3) . .
C13 C14 C15 C16 0.5(3) . .
Cl2 C14 C15 C16 -177.47(14) . .
C19 N2 C16 C15 0.2(3) . .
Na1 N2 C16 C15 149.36(15) . .
Na1 N2 C16 C15 -143.23(16) 3_666 .
C19 N2 C16 C11 179.14(18) . .
Na1 N2 C16 C11 -31.68(19) . .
Na1 N2 C16 C11 35.73(18) 3_666 .
C14 C15 C16 N2 179.72(18) . .
C17 C15 C16 N2 -0.3(3) . .
C14 C15 C16 C11 0.8(3) . .
C17 C15 C16 C11 -179.22(18) . .
O2 C11 C16 N2 -0.9(3) . .
C12 C11 C16 N2 179.25(18) . .
O2 C11 C16 C15 178.03(17) . .
C12 C11 C16 C15 -1.8(3) . .
C14 C15 C17 C18 179.9(2) . .
C16 C15 C17 C18 -0.1(3) . .
C15 C17 C18 C19 0.5(3) . .
C16 N2 C19 C18 0.3(3) . .
Na1 N2 C19 C18 -140.54(18) . .
Na1 N2 C19 C18 135.19(19) 3_666 .
C17 C18 C19 N2 -0.7(3) . .
